data_1570961
loop_
_publ_author_name
'Chen, Liang'
'Cao, Yili'
'Ma, Rui'
'Cao, Hongmei'
'Chen, Xin'
'Lin, Kun'
'Li, Qiang'
'Deng, Jinxia'
'Liu, Chunyu'
'Wang, Yilin'
'Huang, Ling'
'Xing, Xianran'

_publ_section_title
;
 Regulating luminescence thermal enhancement in negative thermal expansion
 metal-organic frameworks.
;
_journal_issue 10
_journal_name_full 'Chemical science'
_journal_page_first 3721
_journal_page_last 3729
_journal_paper_doi 10.1039/d3sc06710f
_journal_volume 15
_journal_year 2024
_chemical_formula_moiety 'C96 Eu12 O76'
_chemical_formula_sum 'C96 Eu12 O76'
_chemical_formula_weight 4192.48
_space_group_crystal_system cubic
_space_group_IT_number 225
_space_group_name_Hall '-F 4 2 3'
_space_group_name_H-M_alt 'F m -3 m'
_atom_sites_solution_primary direct
_audit_creation_date 2023-12-05
_audit_creation_method
;
Olex2 1.5
(compiled 2023.08.24 svn.re1ec1418 for OlexSys, GUI svn.r6817)
;
_audit_update_record
;
2023-12-05 deposited with the CCDC.	2024-01-30 downloaded from the CCDC.
;
_cell_angle_alpha 90
_cell_angle_beta 90
_cell_angle_gamma 90
_cell_formula_units_Z 2
_cell_length_a 21.7434(16)
_cell_length_b 21.7434(16)
_cell_length_c 21.7434(16)
_cell_measurement_reflns_used 447
_cell_measurement_temperature 150
_cell_measurement_theta_max 27.1630
_cell_measurement_theta_min 2.6380
_cell_volume 10279.7(13)
_computing_cell_refinement 'CrysAlisPro 1.171.41.93a (Rigaku OD, 2020)'
_computing_data_collection 'CrysAlisPro 1.171.41.93a (Rigaku OD, 2020)'
_computing_data_reduction 'CrysAlisPro 1.171.41.93a (Rigaku OD, 2020)'
_computing_molecular_graphics 'Olex2 1.5 (Dolomanov et al., 2009)'
_computing_publication_material 'Olex2 1.5 (Dolomanov et al., 2009)'
_computing_structure_refinement 'SHELXL 2019/3 (Sheldrick, 2015)'
_computing_structure_solution 'SHELXS  (Sheldrick, 2008)'
_diffrn_ambient_temperature 150
_diffrn_detector 'Hybrid Pixel Array Detector'
_diffrn_detector_area_resol_mean 10.0000
_diffrn_detector_type HyPix
_diffrn_measured_fraction_theta_full 0.983
_diffrn_measured_fraction_theta_max 0.977
_diffrn_measurement_details
;
List of Runs (angles in degrees, time in seconds):

  # Type    Start    End  Width  t~exp~   \w     \q     \k     \f   Frames
#--------------------------------------------------------------------------
  1  \w     22.00  61.00   0.50   10.00    --   -6.91  71.00 -22.00   78
;
_diffrn_measurement_device 'four-circle diffractometer'
_diffrn_measurement_device_type 'XtaLAB Synergy R, DW system, HyPix'
_diffrn_measurement_method '\w scans'
_diffrn_orient_matrix_type 'CrysAlisPro convention (1999,Acta A55,543-557)'
_diffrn_orient_matrix_UB_11 -0.0097715000
_diffrn_orient_matrix_UB_12 -0.0260353000
_diffrn_orient_matrix_UB_13 -0.0171127000
_diffrn_orient_matrix_UB_21 0.0300835000
_diffrn_orient_matrix_UB_22 -0.0125262000
_diffrn_orient_matrix_UB_23 0.0019039000
_diffrn_orient_matrix_UB_31 -0.0080666000
_diffrn_orient_matrix_UB_32 -0.0152202000
_diffrn_orient_matrix_UB_33 0.0276412000
_diffrn_radiation_monochromator mirror
_diffrn_radiation_probe x-ray
_diffrn_radiation_type 'Mo K\a'
_diffrn_radiation_wavelength 0.71073
_diffrn_reflns_av_R_equivalents 0.1661
_diffrn_reflns_av_unetI/netI 0.1160
_diffrn_reflns_Laue_measured_fraction_full 0.983
_diffrn_reflns_Laue_measured_fraction_max 0.977
_diffrn_reflns_limit_h_max 27
_diffrn_reflns_limit_h_min -17
_diffrn_reflns_limit_k_max 24
_diffrn_reflns_limit_k_min -28
_diffrn_reflns_limit_l_max 9
_diffrn_reflns_limit_l_min -26
_diffrn_reflns_number 2865
_diffrn_reflns_point_group_measured_fraction_full 0.983
_diffrn_reflns_point_group_measured_fraction_max 0.977
_diffrn_reflns_theta_full 25.242
_diffrn_reflns_theta_max 27.440
_diffrn_reflns_theta_min 2.650
_diffrn_source 'Rotating-anode X-ray tube'
_diffrn_source_type 'Rigaku (Mo) X-ray Source'
_exptl_absorpt_coefficient_mu 3.665
_exptl_absorpt_correction_T_max 1.00000
_exptl_absorpt_correction_T_min 0.62413
_exptl_absorpt_correction_type multi-scan
_exptl_absorpt_process_details
;
CrysAlisPro 1.171.41.93a (Rigaku Oxford Diffraction, 2020)
Empirical absorption correction using spherical harmonics,
implemented in SCALE3 ABSPACK scaling algorithm.
;
_exptl_crystal_colour 'clear light colourless'
_exptl_crystal_colour_lustre clear
_exptl_crystal_colour_modifier light
_exptl_crystal_colour_primary colourless
_exptl_crystal_density_diffrn 1.354
_exptl_crystal_description octahedral
_exptl_crystal_F_000 3880
_exptl_crystal_size_max 0.01
_exptl_crystal_size_mid 0.01
_exptl_crystal_size_min 0.01
_refine_diff_density_max 1.989
_refine_diff_density_min -1.176
_refine_diff_density_rms 0.250
_refine_ls_extinction_method none
_refine_ls_goodness_of_fit_ref 1.105
_refine_ls_hydrogen_treatment undef
_refine_ls_matrix_type full
_refine_ls_number_parameters 33
_refine_ls_number_reflns 637
_refine_ls_number_restraints 33
_refine_ls_restrained_S_all 1.088
_refine_ls_R_factor_all 0.1193
_refine_ls_R_factor_gt 0.0913
_refine_ls_shift/su_max 0.000
_refine_ls_shift/su_mean 0.000
_refine_ls_structure_factor_coef Fsqd
_refine_ls_weighting_details 'w=1/[\s^2^(Fo^2^)+(0.1040P)^2^+533.4732P] where P=(Fo^2^+2Fc^2^)/3'
_refine_ls_weighting_scheme calc
_refine_ls_wR_factor_gt 0.2112
_refine_ls_wR_factor_ref 0.2249
_reflns_Friedel_coverage 0.000
_reflns_number_gt 458
_reflns_number_total 637
_reflns_threshold_expression 'I > 2\s(I)'
_cod_data_source_file d3sc06710f2.cif
_cod_data_source_block Eu-OH-BDC_150K
_cod_depositor_comments 'Adding full bibliography for 1570952--1570966.cif.'
_cod_original_cell_volume 10280(2)
_cod_database_code 1570961
_shelx_shelxl_version_number 2019/3
_chemical_oxdiff_formula 'C11 H10 N O'
_shelx_space_group_comment
;
The symmetry employed for this shelxl refinement is uniquely defined
by the following loop, which should always be used as a source of
symmetry information in preference to the above space-group names.
They are only intended as comments.
;
_shelx_estimated_absorpt_t_max 0.964
_shelx_estimated_absorpt_t_min 0.964
_olex2_refinement_description
;
1. Uiso/Uaniso restraints and constraints
Uanis(C2) \\sim Ueq, Uanis(C3) \\sim Ueq, Uanis(O1) \\sim Ueq: with sigma of
0.01 and sigma for terminal atoms of 0.02
Uanis(O3) \\sim Ueq: with sigma of 0.005 and sigma for terminal atoms of 0.01
2. Rigid body (RIGU) restrains
 O3, C3, C2
 with sigma for 1-2 distances of 0.001 and sigma for 1-3 distances of 0.001
3. Others
 Fixed Sof: O3(0.125)
;
_smtbx_masks_void_probe_radius 1.2
_smtbx_masks_void_truncation_radius 1.2
_olex2_submission_special_instructions 'No special instructions were received'
_oxdiff_exptl_absorpt_empirical_details
;
Empirical correction (ABSPACK) includes:
- Absorption correction using spherical harmonics
- Frame scaling
;
_oxdiff_exptl_absorpt_empirical_full_max 1.339
_oxdiff_exptl_absorpt_empirical_full_min 0.773

loop_
_space_group_symop_operation_xyz
'x, y, z'
'-y, x, z'
'-x, -y, z'
'y, -x, z'
'x, -z, y'
'x, -y, -z'
'x, z, -y'
'z, y, -x'
'-x, y, -z'
'-z, y, x'
'z, x, y'
'y, z, x'
'-y, -z, x'
'z, -x, -y'
'-y, z, -x'
'-z, -x, y'
'-z, x, -y'
'y, -z, -x'
'y, x, -z'
'-y, -x, -z'
'-x, z, y'
'-x, -z, -y'
'z, -y, x'
'-z, -y, -x'
'x, y+1/2, z+1/2'
'-y, x+1/2, z+1/2'
'-x, -y+1/2, z+1/2'
'y, -x+1/2, z+1/2'
'x, -z+1/2, y+1/2'
'x, -y+1/2, -z+1/2'
'x, z+1/2, -y+1/2'
'z, y+1/2, -x+1/2'
'-x, y+1/2, -z+1/2'
'-z, y+1/2, x+1/2'
'z, x+1/2, y+1/2'
'y, z+1/2, x+1/2'
'-y, -z+1/2, x+1/2'
'z, -x+1/2, -y+1/2'
'-y, z+1/2, -x+1/2'
'-z, -x+1/2, y+1/2'
'-z, x+1/2, -y+1/2'
'y, -z+1/2, -x+1/2'
'y, x+1/2, -z+1/2'
'-y, -x+1/2, -z+1/2'
'-x, z+1/2, y+1/2'
'-x, -z+1/2, -y+1/2'
'z, -y+1/2, x+1/2'
'-z, -y+1/2, -x+1/2'
'x+1/2, y, z+1/2'
'-y+1/2, x, z+1/2'
'-x+1/2, -y, z+1/2'
'y+1/2, -x, z+1/2'
'x+1/2, -z, y+1/2'
'x+1/2, -y, -z+1/2'
'x+1/2, z, -y+1/2'
'z+1/2, y, -x+1/2'
'-x+1/2, y, -z+1/2'
'-z+1/2, y, x+1/2'
'z+1/2, x, y+1/2'
'y+1/2, z, x+1/2'
'-y+1/2, -z, x+1/2'
'z+1/2, -x, -y+1/2'
'-y+1/2, z, -x+1/2'
'-z+1/2, -x, y+1/2'
'-z+1/2, x, -y+1/2'
'y+1/2, -z, -x+1/2'
'y+1/2, x, -z+1/2'
'-y+1/2, -x, -z+1/2'
'-x+1/2, z, y+1/2'
'-x+1/2, -z, -y+1/2'
'z+1/2, -y, x+1/2'
'-z+1/2, -y, -x+1/2'
'x+1/2, y+1/2, z'
'-y+1/2, x+1/2, z'
'-x+1/2, -y+1/2, z'
'y+1/2, -x+1/2, z'
'x+1/2, -z+1/2, y'
'x+1/2, -y+1/2, -z'
'x+1/2, z+1/2, -y'
'z+1/2, y+1/2, -x'
'-x+1/2, y+1/2, -z'
'-z+1/2, y+1/2, x'
'z+1/2, x+1/2, y'
'y+1/2, z+1/2, x'
'-y+1/2, -z+1/2, x'
'z+1/2, -x+1/2, -y'
'-y+1/2, z+1/2, -x'
'-z+1/2, -x+1/2, y'
'-z+1/2, x+1/2, -y'
'y+1/2, -z+1/2, -x'
'y+1/2, x+1/2, -z'
'-y+1/2, -x+1/2, -z'
'-x+1/2, z+1/2, y'
'-x+1/2, -z+1/2, -y'
'z+1/2, -y+1/2, x'
'-z+1/2, -y+1/2, -x'
'-x, -y, -z'
'y, -x, -z'
'x, y, -z'
'-y, x, -z'
'-x, z, -y'
'-x, y, z'
'-x, -z, y'
'-z, -y, x'
'x, -y, z'
'z, -y, -x'
'-z, -x, -y'
'-y, -z, -x'
'y, z, -x'
'-z, x, y'
'y, -z, x'
'z, x, -y'
'z, -x, y'
'-y, z, x'
'-y, -x, z'
'y, x, z'
'x, -z, -y'
'x, z, y'
'-z, y, -x'
'z, y, x'
'-x, -y+1/2, -z+1/2'
'y, -x+1/2, -z+1/2'
'x, y+1/2, -z+1/2'
'-y, x+1/2, -z+1/2'
'-x, z+1/2, -y+1/2'
'-x, y+1/2, z+1/2'
'-x, -z+1/2, y+1/2'
'-z, -y+1/2, x+1/2'
'x, -y+1/2, z+1/2'
'z, -y+1/2, -x+1/2'
'-z, -x+1/2, -y+1/2'
'-y, -z+1/2, -x+1/2'
'y, z+1/2, -x+1/2'
'-z, x+1/2, y+1/2'
'y, -z+1/2, x+1/2'
'z, x+1/2, -y+1/2'
'z, -x+1/2, y+1/2'
'-y, z+1/2, x+1/2'
'-y, -x+1/2, z+1/2'
'y, x+1/2, z+1/2'
'x, -z+1/2, -y+1/2'
'x, z+1/2, y+1/2'
'-z, y+1/2, -x+1/2'
'z, y+1/2, x+1/2'
'-x+1/2, -y, -z+1/2'
'y+1/2, -x, -z+1/2'
'x+1/2, y, -z+1/2'
'-y+1/2, x, -z+1/2'
'-x+1/2, z, -y+1/2'
'-x+1/2, y, z+1/2'
'-x+1/2, -z, y+1/2'
'-z+1/2, -y, x+1/2'
'x+1/2, -y, z+1/2'
'z+1/2, -y, -x+1/2'
'-z+1/2, -x, -y+1/2'
'-y+1/2, -z, -x+1/2'
'y+1/2, z, -x+1/2'
'-z+1/2, x, y+1/2'
'y+1/2, -z, x+1/2'
'z+1/2, x, -y+1/2'
'z+1/2, -x, y+1/2'
'-y+1/2, z, x+1/2'
'-y+1/2, -x, z+1/2'
'y+1/2, x, z+1/2'
'x+1/2, -z, -y+1/2'
'x+1/2, z, y+1/2'
'-z+1/2, y, -x+1/2'
'z+1/2, y, x+1/2'
'-x+1/2, -y+1/2, -z'
'y+1/2, -x+1/2, -z'
'x+1/2, y+1/2, -z'
'-y+1/2, x+1/2, -z'
'-x+1/2, z+1/2, -y'
'-x+1/2, y+1/2, z'
'-x+1/2, -z+1/2, y'
'-z+1/2, -y+1/2, x'
'x+1/2, -y+1/2, z'
'z+1/2, -y+1/2, -x'
'-z+1/2, -x+1/2, -y'
'-y+1/2, -z+1/2, -x'
'y+1/2, z+1/2, -x'
'-z+1/2, x+1/2, y'
'y+1/2, -z+1/2, x'
'z+1/2, x+1/2, -y'
'z+1/2, -x+1/2, y'
'-y+1/2, z+1/2, x'
'-y+1/2, -x+1/2, z'
'y+1/2, x+1/2, z'
'x+1/2, -z+1/2, -y'
'x+1/2, z+1/2, y'
'-z+1/2, y+1/2, -x'
'z+1/2, y+1/2, x'

loop_
_atom_site_label
_atom_site_type_symbol
_atom_site_fract_x
_atom_site_fract_y
_atom_site_fract_z
_atom_site_U_iso_or_equiv
_atom_site_adp_type
_atom_site_occupancy
_atom_site_site_symmetry_order
_atom_site_calc_flag
_atom_site_refinement_flags_posn
_atom_site_refinement_flags_adp
_atom_site_refinement_flags_occupancy
_atom_site_disorder_assembly
_atom_site_disorder_group
Eu1 Eu 0.500000 0.37083(7) 0.000000 0.0300(6) Uani 1 8 d S T P . .
O1 O 0.5593(4) 0.4407(4) 0.0593(4) 0.017(3) Uani 1 6 d S TU P . .
O2 O 0.500000 0.3231(8) -0.0985(7) 0.068(5) Uani 1 2 d S T P . .
C1 C 0.500000 0.3449(10) -0.1551(10) 0.070(10) Uani 1 4 d S T P . .
C2 C 0.500000 0.2952(14) -0.2048(14) 0.090(8) Uani 1 4 d S TU P . .
C3 C 0.500000 0.2322(13) -0.1870(13) 0.091(7) Uani 1 2 d S TU P . .
O3 O 0.500000 0.218(3) -0.126(3) 0.064(9) Uani 0.25 2 d S TU P . .

loop_
_atom_site_aniso_label
_atom_site_aniso_U_11
_atom_site_aniso_U_22
_atom_site_aniso_U_33
_atom_site_aniso_U_23
_atom_site_aniso_U_13
_atom_site_aniso_U_12
Eu1 0.0399(8) 0.0102(8) 0.0399(8) 0.000 0.000 0.000
O1 0.017(3) 0.017(3) 0.017(3) 0.005(3) -0.005(3) 0.005(3)
O2 0.090(12) 0.063(10) 0.051(9) -0.027(8) 0.000 0.000
C1 0.06(2) 0.073(16) 0.073(16) -0.04(2) 0.000 0.000
C2 0.100(13) 0.084(7) 0.084(7) 0.003(7) 0.000 0.000
C3 0.111(11) 0.082(7) 0.080(8) -0.002(6) 0.000 0.000
O3 0.063(14) 0.054(12) 0.075(9) -0.014(7) 0.000 0.000

loop_
_atom_type_symbol
_atom_type_description
_atom_type_scat_dispersion_real
_atom_type_scat_dispersion_imag
_atom_type_scat_source
C C 0.0033 0.0016 'International Tables Vol C Tables 4.2.6.8 and 6.1.1.4'
Eu Eu -0.1578 3.6682 'International Tables Vol C Tables 4.2.6.8 and 6.1.1.4'
O O 0.0106 0.0060 'International Tables Vol C Tables 4.2.6.8 and 6.1.1.4'

loop_
_geom_angle_atom_site_label_1
_geom_angle_atom_site_label_2
_geom_angle_atom_site_label_3
_geom_angle
_geom_angle_site_symmetry_1
_geom_angle_site_symmetry_3
_geom_angle_publ_flag
Eu1 Eu1 Eu1 60.0 2_655 125_655 ?
Eu1 Eu1 Eu1 60.0 125_655 98_565 ?
Eu1 Eu1 Eu1 90.0 2_655 98_565 ?
Eu1 Eu1 Eu1 60.0 2_655 29_554 ?
Eu1 Eu1 Eu1 60.0 98_565 29_554 ?
Eu1 Eu1 Eu1 90.0 125_655 29_554 ?
O1 Eu1 Eu1 86.1(3) 98_565 125_655 ?
O1 Eu1 Eu1 86.1(3) 4_565 29_554 ?
O1 Eu1 Eu1 86.1(3) 99 125_655 ?
O1 Eu1 Eu1 86.1(3) 4_565 2_655 ?
O1 Eu1 Eu1 33.21(14) 98_565 29_554 ?
O1 Eu1 Eu1 33.21(14) 4_565 98_565 ?
O1 Eu1 Eu1 33.21(14) 4_565 125_655 ?
O1 Eu1 Eu1 33.21(14) 99 2_655 ?
O1 Eu1 Eu1 33.21(14) 99 29_554 ?
O1 Eu1 Eu1 86.1(3) 98_565 2_655 ?
O1 Eu1 Eu1 86.1(3) . 29_554 ?
O1 Eu1 Eu1 86.1(3) . 98_565 ?
O1 Eu1 Eu1 33.21(14) . 2_655 ?
O1 Eu1 Eu1 86.1(3) 99 98_565 ?
O1 Eu1 Eu1 33.21(14) 98_565 98_565 ?
O1 Eu1 Eu1 33.21(14) . 125_655 ?
O1 Eu1 O1 100.4(7) 4_565 99 ?
O1 Eu1 O1 65.8(4) 99 . ?
O1 Eu1 O1 65.8(4) 4_565 . ?
O1 Eu1 O1 65.8(4) 4_565 98_565 ?
O1 Eu1 O1 65.8(4) 99 98_565 ?
O1 Eu1 O1 100.4(7) 98_565 . ?
O1 Eu1 O2 140.2(2) 99 99 ?
O1 Eu1 O2 77.9(4) 99 . ?
O1 Eu1 O2 140.2(2) . 56 ?
O1 Eu1 O2 140.2(2) 98_565 99 ?
O1 Eu1 O2 77.9(4) 98_565 . ?
O1 Eu1 O2 140.2(2) . . ?
O1 Eu1 O2 140.2(2) 4_565 . ?
O1 Eu1 O2 140.2(2) 4_565 58_554 ?
O1 Eu1 O2 77.9(4) 4_565 99 ?
O1 Eu1 O2 140.2(2) 98_565 58_554 ?
O1 Eu1 O2 77.9(4) . 99 ?
O1 Eu1 O2 77.9(4) 98_565 56 ?
O1 Eu1 O2 77.9(4) 99 58_554 ?
O1 Eu1 O2 77.9(4) 4_565 56 ?
O1 Eu1 O2 77.9(4) . 58_554 ?
O1 Eu1 O2 140.2(2) 99 56 ?
O2 Eu1 Eu1 108.0(3) 56 125_655 ?
O2 Eu1 Eu1 160.9(4) 56 2_655 ?
O2 Eu1 Eu1 108.0(3) 58_554 29_554 ?
O2 Eu1 Eu1 70.9(4) 56 98_565 ?
O2 Eu1 Eu1 108.0(3) 56 29_554 ?
O2 Eu1 Eu1 160.9(4) . 125_655 ?
O2 Eu1 Eu1 70.9(4) 58_554 2_655 ?
O2 Eu1 Eu1 160.9(4) 58_554 98_565 ?
O2 Eu1 Eu1 108.0(3) . 2_655 ?
O2 Eu1 Eu1 108.0(3) 99 98_565 ?
O2 Eu1 Eu1 70.8(4) . 29_554 ?
O2 Eu1 Eu1 108.0(3) 58_554 125_655 ?
O2 Eu1 Eu1 160.9(4) 99 29_554 ?
O2 Eu1 Eu1 70.9(4) 99 125_655 ?
O2 Eu1 Eu1 108.0(3) 99 2_655 ?
O2 Eu1 Eu1 108.0(3) . 98_565 ?
O2 Eu1 O2 79.0(3) 56 . ?
O2 Eu1 O2 128.3(8) . 99 ?
O2 Eu1 O2 128.3(8) 56 58_554 ?
O2 Eu1 O2 79.0(3) 58_554 99 ?
O2 Eu1 O2 79.0(3) 56 99 ?
O2 Eu1 O2 79.0(3) . 58_554 ?
Eu1 O1 Eu1 113.6(3) . 2_655 ?
Eu1 O1 Eu1 113.6(3) . 125_655 ?
Eu1 O1 Eu1 113.6(3) 125_655 2_655 ?
C1 O2 Eu1 133.0(17) . . ?
O2 C1 O2 132(3) . 45_654 ?
O2 C1 C2 113.9(14) 45_654 . ?
O2 C1 C2 113.9(14) . . ?
C3 C2 C1 119(2) . . ?
C3 C2 C1 119(2) 45_654 . ?
C3 C2 C3 122(4) 45_654 . ?
C3 C3 C2 119(2) 117 . ?
O3 C3 C2 119(4) . . ?
O3 C3 C3 122(3) . 117 ?

loop_
_geom_bond_atom_site_label_1
_geom_bond_atom_site_label_2
_geom_bond_distance
_geom_bond_site_symmetry_2
_geom_bond_publ_flag
Eu1 Eu1 3.972(2) 2_655 ?
Eu1 Eu1 3.972(2) 29_554 ?
Eu1 Eu1 3.972(2) 125_655 ?
Eu1 Eu1 3.972(2) 98_565 ?
Eu1 O1 2.373(4) 99 ?
Eu1 O1 2.373(4) 4_565 ?
Eu1 O1 2.373(4) 98_565 ?
Eu1 O1 2.374(4) . ?
Eu1 O2 2.380(14) 58_554 ?
Eu1 O2 2.380(14) 56 ?
Eu1 O2 2.380(14) 99 ?
Eu1 O2 2.380(14) . ?
O2 C1 1.32(2) . ?
C1 C2 1.53(5) . ?
C2 C3 1.42(3) 45_654 ?
C2 C3 1.42(3) . ?
C3 C3 1.39(5) 117 ?
C3 O3 1.37(7) . ?

loop_
_geom_torsion_atom_site_label_1
_geom_torsion_atom_site_label_2
_geom_torsion_atom_site_label_3
_geom_torsion_atom_site_label_4
_geom_torsion
_geom_torsion_site_symmetry_1
_geom_torsion_site_symmetry_2
_geom_torsion_site_symmetry_3
_geom_torsion_site_symmetry_4
_geom_torsion_publ_flag
Eu1 O2 C1 O2 0.000(3) . . . 45_654 ?
Eu1 O2 C1 C2 180.000(2) . . . . ?
O2 C1 C2 C3 180.000(2) 45_654 . . . ?
O2 C1 C2 C3 0.000(3) 45_654 . . 45_654 ?
O2 C1 C2 C3 180.000(2) . . . 45_654 ?
O2 C1 C2 C3 0.000(2) . . . . ?
C1 C2 C3 C3 180.000(2) . . . 117 ?
C1 C2 C3 O3 0.000(3) . . . . ?
C3 C2 C3 C3 0.000(1) 45_654 . . 117 ?
C3 C2 C3 O3 180.000(1) 45_654 . . . ?

loop_
_smtbx_masks_void_nr
_smtbx_masks_void_average_x
_smtbx_masks_void_average_y
_smtbx_masks_void_average_z
_smtbx_masks_void_volume
_smtbx_masks_void_count_electrons
_smtbx_masks_void_content
1 -0.637 -0.532 -0.720 4675.8 1570.2 ?
